data_7058093
loop_
_publ_author_name
'Ahmed, Faruk'
'Ghosh, Sourav Ranjan'
'Halder, Soumi'
'Guin, Surajit'
'Alam, Seikh Mafiz'
'Ray, Partha Pratim'
'Jana, Atish Dipankar'
'Mir, Mohammad Hedayetullah'

_publ_section_title
;
 Metal--ligand ring aromaticity in a 2D coordination polymer used as a
 photosensitive electronic device
;
_journal_issue 6
_journal_name_full 'New Journal of Chemistry'
_journal_page_first 2710
_journal_paper_doi 10.1039/C8NJ05526B
_journal_volume 43
_journal_year 2019
_chemical_formula_sum 'C52 H44 N4 O10 Zn2'
_chemical_formula_weight 1015.65
_space_group_crystal_system monoclinic
_space_group_IT_number 14
_space_group_name_Hall '-P 2yn'
_space_group_name_H-M_alt 'P 1 21/n 1'
_symmetry_space_group_name_Hall '-P 2yn'
_symmetry_space_group_name_H-M 'P 1 21/n 1'
_atom_sites_solution_hydrogens mixed
_audit_creation_method SHELXL-2014/7
_audit_update_record
;
2018-01-17 deposited with the CCDC.
2019-01-08 downloaded from the CCDC.
;
_cell_angle_alpha 90
_cell_angle_beta 108.9020(10)
_cell_angle_gamma 90
_cell_formula_units_Z 4
_cell_length_a 13.4470(5)
_cell_length_b 19.7664(7)
_cell_length_c 18.1854(6)
_cell_measurement_reflns_used 9216
_cell_measurement_temperature 298(2)
_cell_measurement_theta_max 28.32
_cell_measurement_theta_min 2.58
_cell_volume 4573.0(3)
_computing_cell_refinement 'Bruker SAINT'
_computing_data_collection 'Bruker APEX2'
_computing_data_reduction 'Bruker SAINT'
_computing_molecular_graphics 'Bruker SHELXTL'
_computing_publication_material 'Bruker SHELXTL'
_computing_structure_refinement 'SHELXL-2014 (Sheldrick 2014)'
_computing_structure_solution 'SHELXS-97 (Sheldrick 2008)'
_diffrn_ambient_temperature 298(2)
_diffrn_measured_fraction_theta_full 0.996
_diffrn_measured_fraction_theta_max 0.995
_diffrn_measurement_device_type 'Bruker APEX-II CCD'
_diffrn_measurement_method '\f and \w scans'
_diffrn_radiation_type MoK\a
_diffrn_radiation_wavelength 0.71073
_diffrn_reflns_av_R_equivalents 0.0385
_diffrn_reflns_av_unetI/netI 0.0250
_diffrn_reflns_Laue_measured_fraction_full 0.996
_diffrn_reflns_Laue_measured_fraction_max 0.995
_diffrn_reflns_limit_h_max 17
_diffrn_reflns_limit_h_min -17
_diffrn_reflns_limit_k_max 26
_diffrn_reflns_limit_k_min -26
_diffrn_reflns_limit_l_max 24
_diffrn_reflns_limit_l_min -24
_diffrn_reflns_number 72122
_diffrn_reflns_point_group_measured_fraction_full 0.996
_diffrn_reflns_point_group_measured_fraction_max 0.995
_diffrn_reflns_theta_full 25.242
_diffrn_reflns_theta_max 28.362
_diffrn_reflns_theta_min 2.368
_diffrn_source Mo
_exptl_absorpt_coefficient_mu 1.115
_exptl_absorpt_correction_T_max 0.675
_exptl_absorpt_correction_T_min 0.487
_exptl_absorpt_correction_type multi-scan
_exptl_absorpt_process_details 'APEX2 (Bruker AXS Inc. 2007)'
_exptl_crystal_colour colourless
_exptl_crystal_density_diffrn 1.475
_exptl_crystal_description rectengular
_exptl_crystal_F_000 2096
_exptl_crystal_size_max 0.720
_exptl_crystal_size_mid 0.540
_exptl_crystal_size_min 0.360
_refine_diff_density_max 1.060
_refine_diff_density_min -0.709
_refine_diff_density_rms 0.108
_refine_ls_extinction_coef 0.0167(12)
_refine_ls_extinction_expression Fc^*^=kFc[1+0.001xFc^2^\l^3^/sin(2\q)]^-1/4^
_refine_ls_extinction_method 'SHELXL-2014/7 (Sheldrick 2014'
_refine_ls_goodness_of_fit_ref 0.961
_refine_ls_hydrogen_treatment mixed
_refine_ls_matrix_type full
_refine_ls_number_parameters 619
_refine_ls_number_reflns 11360
_refine_ls_number_restraints 0
_refine_ls_restrained_S_all 0.961
_refine_ls_R_factor_all 0.0708
_refine_ls_R_factor_gt 0.0572
_refine_ls_shift/su_max 0.009
_refine_ls_shift/su_mean 0.000
_refine_ls_structure_factor_coef Fsqd
_refine_ls_weighting_details 'w=1/[\s^2^(Fo^2^)+(0.1170P)^2^+8.2265P] where P=(Fo^2^+2Fc^2^)/3'
_refine_ls_weighting_scheme calc
_refine_ls_wR_factor_gt 0.1650
_refine_ls_wR_factor_ref 0.1853
_reflns_Friedel_coverage 0.000
_reflns_number_gt 9360
_reflns_number_total 11360
_reflns_threshold_expression 'I > 2\s(I)'
_cod_data_source_file c8nj05526b2.cif
_cod_data_source_block 231N_a
_cod_depositor_comments 'Adding full bibliography for 7058093.cif.'
_cod_database_code 7058093
_shelx_shelxl_version_number 2014/7
_shelx_space_group_comment
;
The symmetry employed for this shelxl refinement is uniquely defined
by the following loop, which should always be used as a source of
symmetry information in preference to the above space-group names.
They are only intended as comments.
;
_shelx_estimated_absorpt_t_min 0.501
_shelx_estimated_absorpt_t_max 0.690

loop_
_space_group_symop_operation_xyz
'x, y, z'
'-x+1/2, y+1/2, -z+1/2'
'-x, -y, -z'
'x-1/2, -y-1/2, z-1/2'

loop_
_atom_site_label
_atom_site_type_symbol
_atom_site_fract_x
_atom_site_fract_y
_atom_site_fract_z
_atom_site_U_iso_or_equiv
_atom_site_adp_type
_atom_site_occupancy
_atom_site_site_symmetry_order
_atom_site_calc_flag
_atom_site_refinement_flags_posn
_atom_site_refinement_flags_adp
Zn2 Zn 0.63366(3) 0.72998(2) 0.64733(2) 0.03057(13) Uani 1 1 d . .
Zn1 Zn 0.18943(3) 0.52181(2) 0.19706(2) 0.02970(13) Uani 1 1 d . .
O9 O -0.16967(17) 0.58102(10) -0.17825(11) 0.0347(5) Uani 1 1 d . .
O3 O 0.09156(17) 0.55729(9) 0.09452(12) 0.0344(5) Uani 1 1 d . .
O4 O 0.12664(19) 0.66420(10) 0.12579(12) 0.0404(6) Uani 1 1 d . .
O6 O 0.53450(18) 0.70065(11) 0.54067(12) 0.0361(5) Uani 1 1 d . .
O1 O 0.29674(19) 0.50338(12) 0.30825(12) 0.0400(5) Uani 1 1 d . .
O7 O 0.6626(3) 0.63347(12) 0.69487(15) 0.0506(7) Uani 1 1 d . .
H8 H 0.6326 0.6055 0.6619 0.076 Uiso 1 1 calc R U
O8 O 0.7301(2) 0.76069(12) 0.75644(14) 0.0563(8) Uani 1 1 d . .
H8A H 0.7591 0.7287 0.7950 0.068 Uiso 1 1 calc R U
H8B H 0.7443 0.8064 0.7667 0.068 Uiso 1 1 calc R U
O5 O 0.5447(3) 0.58925(12) 0.55521(15) 0.0603(9) Uani 1 1 d . .
O10 O -0.1508(3) 0.68434(12) -0.13176(17) 0.0687(10) Uani 1 1 d . .
O2 O 0.2797(3) 0.61062(13) 0.28419(15) 0.0635(9) Uani 1 1 d . .
C7 C -0.0482(2) 0.59922(13) -0.05228(15) 0.0241(5) Uani 1 1 d . .
H7 H -0.0310 0.5535 -0.0469 0.029 Uiso 1 1 calc R U
C6 C -0.0014(2) 0.64111(13) 0.00480(15) 0.0263(5) Uani 1 1 d . .
H6 H -0.0188 0.6867 -0.0022 0.032 Uiso 1 1 calc R U
N4 N 0.7662(2) 0.72518(16) 0.60244(18) 0.0453(7) Uani 1 1 d . .
C5 C 0.07811(19) 0.62011(12) 0.08024(13) 0.0210(5) Uani 1 1 d . .
C2 C 0.4010(2) 0.57457(14) 0.40620(15) 0.0303(6) Uani 1 1 d . .
H2 H 0.4291 0.5364 0.4354 0.036 Uiso 1 1 calc R U
C3 C 0.4343(2) 0.63353(14) 0.43716(15) 0.0274(5) Uani 1 1 d . .
H3 H 0.4094 0.6724 0.4083 0.033 Uiso 1 1 calc R U
N2 N 0.3271(2) 0.52452(15) 0.15867(17) 0.0425(6) Uani 1 1 d . .
C8 C -0.1286(2) 0.62349(13) -0.12571(15) 0.0269(5) Uani 1 1 d . .
C4 C 0.5109(2) 0.64044(14) 0.51725(15) 0.0283(5) Uani 1 1 d . .
N3 N 0.4965(3) 0.73703(16) 0.68761(19) 0.0466(7) Uani 1 1 d . .
N1 N 0.0657(2) 0.52378(17) 0.25150(18) 0.0469(7) Uani 1 1 d . .
C1 C 0.3219(3) 0.56335(15) 0.32824(16) 0.0348(7) Uani 1 1 d . .
C44 C 0.9335(3) 0.7188(3) 0.5418(3) 0.0592(10) Uani 1 1 d . .
C11 C -0.0912(4) 0.5192(2) 0.3232(3) 0.0573(10) Uani 1 1 d . .
C42 C 0.7537(4) 0.7423(3) 0.5300(3) 0.0663(12) Uani 1 1 d . .
H42 H 0.6872 0.7557 0.4986 0.080 Uiso 1 1 calc R U
C20 C 0.3817(4) 0.4697(2) 0.1580(3) 0.0602(11) Uani 1 1 d . .
H20 H 0.3573 0.4292 0.1716 0.072 Uiso 1 1 calc R U
C47 C 1.0222(4) 0.7164(3) 0.5099(3) 0.0690(12) Uani 1 1 d . .
C14 C -0.1745(4) 0.5184(3) 0.3608(3) 0.0637(12) Uani 1 1 d . .
C36 C 0.2333(4) 0.7431(3) 0.7717(3) 0.0620(11) Uani 1 1 d . .
C33 C 0.3234(4) 0.7408(2) 0.7419(3) 0.0556(10) Uani 1 1 d . .
C24 C 0.3670(4) 0.5828(3) 0.1433(3) 0.0677(12) Uani 1 1 d . .
H24 H 0.3328 0.6230 0.1466 0.081 Uiso 1 1 calc R U
C22 C 0.5122(3) 0.5263(3) 0.1185(2) 0.0565(10) Uani 1 1 d . .
C46 C 0.8610(4) 0.7052(4) 0.6451(3) 0.0783(16) Uani 1 1 d . .
H46 H 0.8718 0.6927 0.6964 0.094 Uiso 1 1 calc R U
C45 C 0.9452(4) 0.7021(4) 0.6170(3) 0.0873(18) Uani 1 1 d . .
H45 H 1.0107 0.6884 0.6498 0.105 Uiso 1 1 calc R U
C25 C 0.6086(4) 0.5255(3) 0.0939(3) 0.0682(14) Uani 1 1 d . .
C23 C 0.4575(4) 0.5855(3) 0.1227(4) 0.0793(15) Uani 1 1 d . .
H23 H 0.4819 0.6270 0.1116 0.095 Uiso 1 1 calc R U
C21 C 0.4725(4) 0.4677(3) 0.1388(3) 0.0709(14) Uani 1 1 d . .
H21 H 0.5070 0.4268 0.1395 0.085 Uiso 1 1 calc R U
C43 C 0.8340(4) 0.7413(3) 0.4980(3) 0.0731(14) Uani 1 1 d . .
H43 H 0.8214 0.7556 0.4471 0.088 Uiso 1 1 calc R U
C37 C 0.1957(5) 0.6846(3) 0.7943(4) 0.0789(15) Uani 1 1 d . .
H37 H 0.2268 0.6433 0.7904 0.095 Uiso 1 1 calc R U
C17 C -0.3310(6) 0.5180(4) 0.4304(4) 0.094(2) Uani 1 1 d . .
H17 H -0.3816 0.5149 0.4549 0.113 Uiso 1 1 calc R U
C52 C 1.0989(5) 0.6704(5) 0.5324(5) 0.120(3) Uani 1 1 d . .
H52 H 1.0970 0.6379 0.5690 0.145 Uiso 1 1 calc R U
C39 C 0.0660(5) 0.7455(4) 0.8319(4) 0.0832(16) Uani 1 1 d . .
H39 H 0.0116 0.7460 0.8531 0.100 Uiso 1 1 calc R U
C38 C 0.1119(5) 0.6868(4) 0.8228(4) 0.0909(18) Uani 1 1 d . .
H38 H 0.0864 0.6465 0.8361 0.109 Uiso 1 1 calc R U
C35 C 0.4785(6) 0.7902(3) 0.7237(5) 0.106(2) Uani 1 1 d . .
H35 H 0.5248 0.8265 0.7320 0.127 Uiso 1 1 calc R U
C26 C 0.6485(4) 0.4650(4) 0.0763(4) 0.0816(16) Uani 1 1 d . .
H26 H 0.6171 0.4243 0.0824 0.098 Uiso 1 1 calc R U
C15 C -0.2749(5) 0.4978(4) 0.3219(4) 0.102(2) Uani 1 1 d . .
H15 H -0.2918 0.4839 0.2705 0.122 Uiso 1 1 calc R U
C28 C 0.7811(5) 0.5225(5) 0.0405(4) 0.105(3) Uani 1 1 d . .
H28 H 0.8402 0.5215 0.0245 0.126 Uiso 1 1 calc R U
C30 C 0.6535(6) 0.5840(4) 0.0799(5) 0.106(2) Uani 1 1 d . .
H30 H 0.6259 0.6256 0.0874 0.128 Uiso 1 1 calc R U
C41 C 0.1857(5) 0.8042(3) 0.7801(4) 0.0873(17) Uani 1 1 d . .
H41 H 0.2107 0.8445 0.7663 0.105 Uiso 1 1 calc R U
C32 C 0.3471(6) 0.6862(4) 0.7056(5) 0.108(3) Uani 1 1 d . .
H32 H 0.3050 0.6478 0.6983 0.130 Uiso 1 1 calc R U
C29 C 0.7417(6) 0.5813(5) 0.0541(5) 0.111(3) Uani 1 1 d . .
H29 H 0.7731 0.6215 0.0465 0.134 Uiso 1 1 calc R U
C27 C 0.7343(5) 0.4644(5) 0.0500(4) 0.098(2) Uani 1 1 d . .
H27 H 0.7600 0.4234 0.0388 0.117 Uiso 1 1 calc R U
C50 C 1.1891(6) 0.7145(5) 0.4503(5) 0.114(3) Uani 1 1 d . .
H50 H 1.2462 0.7143 0.4320 0.136 Uiso 1 1 calc R U
C31 C 0.4331(5) 0.6864(4) 0.6790(5) 0.103(2) Uani 1 1 d . .
H31 H 0.4456 0.6481 0.6536 0.124 Uiso 1 1 calc R U
C40 C 0.1022(6) 0.8058(4) 0.8086(4) 0.095(2) Uani 1 1 d . .
H40 H 0.0700 0.8467 0.8123 0.114 Uiso 1 1 calc R U
C19 C -0.1559(6) 0.5441(6) 0.4337(4) 0.131(3) Uani 1 1 d . .
H19 H -0.0901 0.5619 0.4606 0.157 Uiso 1 1 calc R U
C34 C 0.3930(7) 0.7950(4) 0.7503(6) 0.122(3) Uani 1 1 d . .
H34 H 0.3818 0.8346 0.7740 0.146 Uiso 1 1 calc R U
C9 C -0.0262(5) 0.5093(6) 0.2180(4) 0.144(4) Uani 1 1 d . .
H9 H -0.0439 0.4982 0.1657 0.173 Uiso 1 1 calc R U
C48 C 1.0285(7) 0.7621(4) 0.4539(5) 0.112(3) Uani 1 1 d . .
H48 H 0.9760 0.7944 0.4360 0.134 Uiso 1 1 calc R U
C16 C -0.3515(6) 0.4973(5) 0.3570(5) 0.111(2) Uani 1 1 d . .
H16 H -0.4187 0.4822 0.3292 0.133 Uiso 1 1 calc R U
C10 C -0.1065(6) 0.5076(6) 0.2498(5) 0.142(4) Uani 1 1 d . .
H10 H -0.1743 0.4977 0.2175 0.171 Uiso 1 1 calc R U
C51 C 1.1826(7) 0.6703(6) 0.5018(6) 0.141(4) Uani 1 1 d . .
H51 H 1.2349 0.6376 0.5187 0.169 Uiso 1 1 calc R U
C18 C -0.2343(7) 0.5439(6) 0.4681(5) 0.132(3) Uani 1 1 d . .
H18 H -0.2203 0.5617 0.5178 0.159 Uiso 1 1 calc R U
C49 C 1.1111(9) 0.7609(5) 0.4239(7) 0.146(4) Uani 1 1 d . .
H49 H 1.1130 0.7918 0.3858 0.176 Uiso 1 1 calc R U
C12 C 0.0086(7) 0.5325(9) 0.3614(5) 0.232(9) Uani 1 1 d . .
H12 H 0.0284 0.5420 0.4143 0.278 Uiso 1 1 calc R U
C13 C 0.0835(6) 0.5327(9) 0.3253(5) 0.236(9) Uani 1 1 d . .
H13 H 0.1528 0.5398 0.3562 0.284 Uiso 1 1 calc R U
H7B H 0.712(3) 0.6201(19) 0.726(2) 0.027(9) Uiso 1 1 d . .

loop_
_atom_site_aniso_label
_atom_site_aniso_U_11
_atom_site_aniso_U_22
_atom_site_aniso_U_33
_atom_site_aniso_U_23
_atom_site_aniso_U_13
_atom_site_aniso_U_12
Zn2 0.0382(2) 0.02021(18) 0.02263(19) 0.00043(11) -0.00493(13) 0.00000(12)
Zn1 0.0310(2) 0.02616(19) 0.02203(18) 0.00067(11) -0.00514(13) 0.00148(12)
O9 0.0418(11) 0.0249(10) 0.0227(9) -0.0024(8) -0.0099(8) -0.0025(8)
O3 0.0425(11) 0.0173(9) 0.0266(10) -0.0012(7) -0.0121(8) -0.0020(8)
O4 0.0534(13) 0.0188(9) 0.0291(10) -0.0049(8) -0.0142(9) 0.0001(9)
O6 0.0463(12) 0.0219(9) 0.0279(10) -0.0027(8) -0.0047(9) -0.0040(8)
O1 0.0446(12) 0.0308(11) 0.0291(11) -0.0073(8) -0.0092(9) 0.0022(9)
O7 0.0722(18) 0.0228(10) 0.0341(12) 0.0006(9) -0.0141(12) 0.0050(11)
O8 0.085(2) 0.0248(11) 0.0299(11) 0.0024(9) -0.0225(12) -0.0018(11)
O5 0.088(2) 0.0253(11) 0.0367(13) -0.0029(9) -0.0226(13) 0.0000(12)
O10 0.095(2) 0.0240(11) 0.0458(14) -0.0038(10) -0.0339(14) 0.0159(13)
O2 0.092(2) 0.0330(13) 0.0354(13) 0.0011(10) -0.0210(13) 0.0161(13)
C7 0.0267(12) 0.0179(11) 0.0220(11) -0.0001(9) 0.0002(9) 0.0001(9)
C6 0.0294(12) 0.0194(11) 0.0196(11) 0.0007(9) -0.0062(10) -0.0010(10)
N4 0.0403(15) 0.0526(18) 0.0358(14) -0.0007(12) 0.0022(12) 0.0024(13)
C5 0.0233(11) 0.0184(10) 0.0167(10) -0.0008(8) 0.0000(9) 0.0001(9)
C2 0.0361(14) 0.0252(13) 0.0203(12) -0.0005(10) -0.0037(10) 0.0016(11)
C3 0.0297(13) 0.0253(12) 0.0198(11) 0.0007(9) -0.0024(10) 0.0009(10)
N2 0.0393(15) 0.0458(16) 0.0373(15) 0.0059(12) 0.0053(12) -0.0009(12)
C8 0.0304(13) 0.0184(11) 0.0220(12) 0.0008(9) -0.0052(10) -0.0020(9)
C4 0.0304(13) 0.0260(12) 0.0201(12) -0.0047(9) -0.0036(10) -0.0015(10)
N3 0.0537(18) 0.0428(16) 0.0429(16) -0.0054(12) 0.0151(14) 0.0002(13)
N1 0.0410(15) 0.0568(19) 0.0385(15) 0.0045(13) 0.0067(12) 0.0039(13)
C1 0.0436(16) 0.0261(13) 0.0219(12) -0.0055(10) -0.0071(11) 0.0053(12)
C44 0.048(2) 0.076(3) 0.052(2) -0.007(2) 0.0134(18) 0.000(2)
C11 0.053(2) 0.066(3) 0.055(2) 0.0066(19) 0.0213(19) 0.0088(19)
C42 0.054(2) 0.090(3) 0.049(2) 0.012(2) 0.0092(19) 0.021(2)
C20 0.059(2) 0.056(2) 0.076(3) 0.013(2) 0.036(2) 0.0028(19)
C47 0.055(3) 0.093(4) 0.061(3) -0.006(3) 0.021(2) 0.003(2)
C14 0.061(3) 0.074(3) 0.064(3) 0.011(2) 0.031(2) 0.014(2)
C36 0.062(3) 0.074(3) 0.055(2) -0.005(2) 0.025(2) 0.007(2)
C33 0.059(2) 0.058(2) 0.055(2) -0.0042(19) 0.025(2) 0.0031(19)
C24 0.060(3) 0.055(2) 0.088(3) 0.009(2) 0.023(2) -0.004(2)
C22 0.044(2) 0.079(3) 0.045(2) 0.0088(19) 0.0132(17) -0.0049(19)
C46 0.051(2) 0.133(5) 0.043(2) 0.012(3) 0.0039(19) 0.014(3)
C45 0.048(2) 0.148(6) 0.057(3) 0.011(3) 0.006(2) 0.017(3)
C25 0.044(2) 0.106(4) 0.055(2) 0.010(2) 0.0163(19) -0.010(2)
C23 0.071(3) 0.069(3) 0.101(4) 0.015(3) 0.031(3) -0.016(3)
C21 0.064(3) 0.069(3) 0.095(4) 0.014(3) 0.047(3) 0.010(2)
C43 0.069(3) 0.101(4) 0.046(2) 0.016(2) 0.013(2) 0.017(3)
C37 0.081(4) 0.077(3) 0.089(4) 0.004(3) 0.042(3) 0.005(3)
C17 0.090(4) 0.112(5) 0.101(5) 0.026(4) 0.060(4) 0.030(4)
C52 0.078(4) 0.181(8) 0.112(5) 0.047(6) 0.044(4) 0.050(5)
C39 0.069(3) 0.115(5) 0.074(3) -0.015(3) 0.035(3) 0.002(3)
C38 0.085(4) 0.104(5) 0.098(4) -0.003(4) 0.049(4) -0.005(4)
C35 0.132(6) 0.063(3) 0.152(7) -0.025(4) 0.087(6) -0.016(4)
C26 0.061(3) 0.105(5) 0.087(4) 0.001(3) 0.035(3) -0.007(3)
C15 0.071(4) 0.156(7) 0.085(4) -0.023(4) 0.032(3) -0.020(4)
C28 0.072(4) 0.174(9) 0.083(4) 0.006(5) 0.041(3) -0.018(5)
C30 0.091(4) 0.113(5) 0.135(6) 0.019(5) 0.063(5) -0.012(4)
C41 0.099(4) 0.076(4) 0.100(4) 0.006(3) 0.051(4) 0.019(3)
C32 0.097(5) 0.113(5) 0.138(6) -0.060(5) 0.069(5) -0.042(4)
C29 0.099(5) 0.129(7) 0.127(6) 0.018(5) 0.066(5) -0.026(5)
C27 0.067(3) 0.147(7) 0.086(4) -0.003(4) 0.034(3) -0.002(4)
C50 0.079(4) 0.180(8) 0.098(5) 0.011(5) 0.051(4) 0.021(5)
C31 0.097(4) 0.095(5) 0.140(6) -0.060(4) 0.070(5) -0.035(4)
C40 0.098(4) 0.099(5) 0.101(5) -0.010(4) 0.050(4) 0.026(4)
C19 0.087(5) 0.232(11) 0.086(5) -0.035(6) 0.047(4) -0.013(6)
C34 0.165(8) 0.075(4) 0.170(8) -0.032(5) 0.115(7) -0.007(5)
C9 0.065(4) 0.292(13) 0.082(4) -0.078(6) 0.031(3) -0.055(6)
C48 0.111(5) 0.100(5) 0.153(7) 0.021(5) 0.083(6) 0.016(4)
C16 0.073(4) 0.161(7) 0.107(6) -0.012(5) 0.040(4) -0.010(4)
C10 0.073(4) 0.269(12) 0.091(5) -0.069(6) 0.034(4) -0.054(6)
C51 0.094(5) 0.206(11) 0.142(8) 0.035(8) 0.064(5) 0.060(6)
C18 0.121(7) 0.204(10) 0.088(5) -0.021(6) 0.056(5) 0.003(7)
C49 0.172(9) 0.123(7) 0.201(11) 0.019(7) 0.140(9) 0.011(7)
C12 0.081(5) 0.55(3) 0.065(4) -0.053(9) 0.027(4) -0.007(10)
C13 0.059(4) 0.57(3) 0.079(5) -0.049(10) 0.025(4) -0.024(9)

loop_
_atom_type_symbol
_atom_type_description
_atom_type_scat_dispersion_real
_atom_type_scat_dispersion_imag
_atom_type_scat_source
C C 0.0033 0.0016 'International Tables Vol C Tables 4.2.6.8 and 6.1.1.4'
H H 0.0000 0.0000 'International Tables Vol C Tables 4.2.6.8 and 6.1.1.4'
N N 0.0061 0.0033 'International Tables Vol C Tables 4.2.6.8 and 6.1.1.4'
O O 0.0106 0.0060 'International Tables Vol C Tables 4.2.6.8 and 6.1.1.4'
Zn Zn 0.2839 1.4301 'International Tables Vol C Tables 4.2.6.8 and 6.1.1.4'

loop_
_geom_angle_atom_site_label_1
_geom_angle_atom_site_label_2
_geom_angle_atom_site_label_3
_geom_angle
_geom_angle_site_symmetry_1
_geom_angle_site_symmetry_3
O6 Zn2 O7 96.37(9) . .
O6 Zn2 O8 178.19(12) . .
O7 Zn2 O8 84.03(9) . .
O6 Zn2 O4 97.33(8) . 4_676
O7 Zn2 O4 166.27(9) . 4_676
O8 Zn2 O4 82.25(9) . 4_676
O6 Zn2 N4 89.63(11) . .
O7 Zn2 N4 92.86(13) . .
O8 Zn2 N4 92.12(13) . .
O4 Zn2 N4 88.10(11) 4_676 .
O6 Zn2 N3 88.54(11) . .
O7 Zn2 N3 89.08(13) . .
O8 Zn2 N3 89.70(13) . .
O4 Zn2 N3 90.40(11) 4_676 .
N4 Zn2 N3 177.47(11) . .
O3 Zn1 O9 100.24(8) . 3_565
O3 Zn1 O1 169.75(9) . .
O9 Zn1 O1 90.00(8) 3_565 .
O3 Zn1 N2 93.58(10) . .
O9 Zn1 N2 92.76(11) 3_565 .
O1 Zn1 N2 85.57(11) . .
O3 Zn1 N1 92.73(11) . .
O9 Zn1 N1 90.94(11) 3_565 .
O1 Zn1 N1 87.34(11) . .
N2 Zn1 N1 172.00(12) . .
O3 Zn1 O2 113.01(8) . .
O9 Zn1 O2 146.70(8) 3_565 .
O1 Zn1 O2 56.74(9) . .
N2 Zn1 O2 83.90(12) . .
N1 Zn1 O2 89.11(13) . .
C8 O9 Zn1 141.70(18) . 3_565
C5 O3 Zn1 122.24(16) . .
C5 O4 Zn2 143.29(18) . 4_575
C4 O6 Zn2 126.73(18) . .
C1 O1 Zn1 98.72(18) . .
Zn2 O7 H8 109.5 . .
Zn2 O7 H7B 129(3) . .
H8 O7 H7B 114.1 . .
Zn2 O8 H8A 120.0 . .
Zn2 O8 H8B 120.0 . .
H8A O8 H8B 120.0 . .
C1 O2 Zn1 84.47(19) . .
C6 C7 C8 121.6(2) . .
C6 C7 H7 119.2 . .
C8 C7 H7 119.2 . .
C7 C6 C5 124.3(2) . .
C7 C6 H6 117.8 . .
C5 C6 H6 117.8 . .
C42 N4 C46 116.8(4) . .
C42 N4 Zn2 120.4(3) . .
C46 N4 Zn2 122.8(3) . .
O4 C5 O3 123.0(2) . .
O4 C5 C6 119.0(2) . .
O3 C5 C6 118.1(2) . .
C3 C2 C1 125.6(3) . .
C3 C2 H2 117.2 . .
C1 C2 H2 117.2 . .
C2 C3 C4 122.2(2) . .
C2 C3 H3 118.9 . .
C4 C3 H3 118.9 . .
C20 N2 C24 116.4(4) . .
C20 N2 Zn1 121.3(3) . .
C24 N2 Zn1 121.9(3) . .
O10 C8 O9 123.2(3) . .
O10 C8 C7 118.3(2) . .
O9 C8 C7 118.4(2) . .
O5 C4 O6 125.3(3) . .
O5 C4 C3 119.1(3) . .
O6 C4 C3 115.6(2) . .
C35 N3 C31 117.6(5) . .
C35 N3 Zn2 122.2(4) . .
C31 N3 Zn2 120.1(3) . .
C9 N1 C13 111.4(5) . .
C9 N1 Zn1 124.3(4) . .
C13 N1 Zn1 123.8(4) . .
O2 C1 O1 120.0(3) . .
O2 C1 C2 122.6(3) . .
O1 C1 C2 117.4(3) . .
C45 C44 C43 115.4(4) . .
C45 C44 C47 122.4(4) . .
C43 C44 C47 122.1(4) . .
C10 C11 C12 111.7(6) . .
C10 C11 C14 125.1(5) . .
C12 C11 C14 123.2(5) . .
N4 C42 C43 123.6(4) . .
N4 C42 H42 118.2 . .
C43 C42 H42 118.2 . .
N2 C20 C21 125.0(4) . .
N2 C20 H20 117.5 . .
C21 C20 H20 117.5 . .
C52 C47 C48 116.4(6) . .
C52 C47 C44 122.6(6) . .
C48 C47 C44 121.0(5) . .
C19 C14 C15 116.8(5) . .
C19 C14 C11 120.9(5) . .
C15 C14 C11 122.0(5) . .
C37 C36 C41 117.8(5) . .
C37 C36 C33 120.5(5) . .
C41 C36 C33 121.7(5) . .
C32 C33 C34 114.1(5) . .
C32 C33 C36 123.5(5) . .
C34 C33 C36 122.4(5) . .
N2 C24 C23 122.5(5) . .
N2 C24 H24 118.8 . .
C23 C24 H24 118.8 . .
C21 C22 C23 115.7(4) . .
C21 C22 C25 121.2(5) . .
C23 C22 C25 123.0(4) . .
N4 C46 C45 123.1(5) . .
N4 C46 H46 118.5 . .
C45 C46 H46 118.5 . .
C44 C45 C46 121.0(5) . .
C44 C45 H45 119.5 . .
C46 C45 H45 119.5 . .
C30 C25 C26 117.3(5) . .
C30 C25 C22 121.6(6) . .
C26 C25 C22 120.7(5) . .
C24 C23 C22 120.5(5) . .
C24 C23 H23 119.8 . .
C22 C23 H23 119.8 . .
C20 C21 C22 119.8(5) . .
C20 C21 H21 120.1 . .
C22 C21 H21 120.1 . .
C42 C43 C44 120.1(4) . .
C42 C43 H43 119.9 . .
C44 C43 H43 119.9 . .
C36 C37 C38 120.5(6) . .
C36 C37 H37 119.8 . .
C38 C37 H37 119.8 . .
C16 C17 C18 118.3(6) . .
C16 C17 H17 120.8 . .
C18 C17 H17 120.8 . .
C47 C52 C51 121.0(8) . .
C47 C52 H52 119.5 . .
C51 C52 H52 119.5 . .
C38 C39 C40 118.4(5) . .
C38 C39 H39 120.8 . .
C40 C39 H39 120.8 . .
C39 C38 C37 122.2(7) . .
C39 C38 H38 118.9 . .
C37 C38 H38 118.9 . .
N3 C35 C34 122.7(6) . .
N3 C35 H35 118.6 . .
C34 C35 H35 118.6 . .
C27 C26 C25 120.8(6) . .
C27 C26 H26 119.6 . .
C25 C26 H26 119.6 . .
C16 C15 C14 121.7(6) . .
C16 C15 H15 119.2 . .
C14 C15 H15 119.2 . .
C29 C28 C27 119.2(6) . .
C29 C28 H28 120.4 . .
C27 C28 H28 120.4 . .
C25 C30 C29 120.1(7) . .
C25 C30 H30 120.0 . .
C29 C30 H30 120.0 . .
C40 C41 C36 121.1(6) . .
C40 C41 H41 119.4 . .
C36 C41 H41 119.4 . .
C33 C32 C31 121.4(6) . .
C33 C32 H32 119.3 . .
C31 C32 H32 119.3 . .
C28 C29 C30 121.4(7) . .
C28 C29 H29 119.3 . .
C30 C29 H29 119.3 . .
C28 C27 C26 121.0(8) . .
C28 C27 H27 119.5 . .
C26 C27 H27 119.5 . .
C51 C50 C49 118.8(7) . .
C51 C50 H50 120.6 . .
C49 C50 H50 120.6 . .
N3 C31 C32 123.4(5) . .
N3 C31 H31 118.3 . .
C32 C31 H31 118.3 . .
C41 C40 C39 119.9(6) . .
C41 C40 H40 120.0 . .
C39 C40 H40 120.0 . .
C14 C19 C18 120.6(8) . .
C14 C19 H19 119.7 . .
C18 C19 H19 119.7 . .
C33 C34 C35 120.8(6) . .
C33 C34 H34 119.6 . .
C35 C34 H34 119.6 . .
N1 C9 C10 126.8(6) . .
N1 C9 H9 116.6 . .
C10 C9 H9 116.6 . .
C47 C48 C49 121.8(8) . .
C47 C48 H48 119.1 . .
C49 C48 H48 119.1 . .
C17 C16 C15 121.1(7) . .
C17 C16 H16 119.5 . .
C15 C16 H16 119.5 . .
C11 C10 C9 122.6(6) . .
C11 C10 H10 118.7 . .
C9 C10 H10 118.7 . .
C50 C51 C52 122.1(8) . .
C50 C51 H51 119.0 . .
C52 C51 H51 119.0 . .
C17 C18 C19 121.0(8) . .
C17 C18 H18 119.5 . .
C19 C18 H18 119.5 . .
C50 C49 C48 119.8(9) . .
C50 C49 H49 120.1 . .
C48 C49 H49 120.1 . .
C11 C12 C13 121.9(7) . .
C11 C12 H12 119.1 . .
C13 C12 H12 119.1 . .
N1 C13 C12 125.3(8) . .
N1 C13 H13 117.4 . .
C12 C13 H13 117.4 . .

loop_
_geom_bond_atom_site_label_1
_geom_bond_atom_site_label_2
_geom_bond_distance
_geom_bond_site_symmetry_2
Zn2 O6 2.049(2) .
Zn2 O7 2.078(2) .
Zn2 O8 2.079(2) .
Zn2 O4 2.125(2) 4_676
Zn2 N4 2.190(3) .
Zn2 N3 2.198(3) .
Zn1 O3 2.0276(19) .
Zn1 O9 2.064(2) 3_565
Zn1 O1 2.101(2) .
Zn1 N2 2.180(3) .
Zn1 N1 2.195(3) .
Zn1 O2 2.412(3) .
O9 C8 1.257(3) .
O9 Zn1 2.064(2) 3_565
O3 C5 1.269(3) .
O4 C5 1.233(3) .
O4 Zn2 2.125(2) 4_575
O6 C4 1.269(3) .
O1 C1 1.254(4) .
O7 H8 0.8200 .
O7 H7B 0.76(4) .
O8 H8A 0.9300 .
O8 H8B 0.9300 .
O5 C4 1.226(4) .
O10 C8 1.236(4) .
O2 C1 1.242(4) .
C7 C6 1.318(4) .
C7 C8 1.499(3) .
C7 H7 0.9300 .
C6 C5 1.499(3) .
C6 H6 0.9300 .
N4 C42 1.317(5) .
N4 C46 1.319(5) .
C2 C3 1.309(4) .
C2 C1 1.488(4) .
C2 H2 0.9300 .
C3 C4 1.493(4) .
C3 H3 0.9300 .
N2 C20 1.311(5) .
N2 C24 1.339(5) .
N3 C35 1.304(7) .
N3 C31 1.291(7) .
N1 C9 1.222(7) .
N1 C13 1.297(9) .
C44 C45 1.365(7) .
C44 C43 1.390(7) .
C44 C47 1.486(6) .
C11 C10 1.304(8) .
C11 C12 1.322(10) .
C11 C14 1.489(6) .
C42 C43 1.382(7) .
C42 H42 0.9300 .
C20 C21 1.375(6) .
C20 H20 0.9300 .
C47 C52 1.337(9) .
C47 C48 1.383(9) .
C14 C19 1.366(9) .
C14 C15 1.368(8) .
C36 C37 1.377(8) .
C36 C41 1.400(8) .
C36 C33 1.478(6) .
C33 C32 1.357(8) .
C33 C34 1.397(9) .
C24 C23 1.385(7) .
C24 H24 0.9300 .
C22 C21 1.374(7) .
C22 C23 1.398(8) .
C22 C25 1.502(6) .
C46 C45 1.387(7) .
C46 H46 0.9300 .
C45 H45 0.9300 .
C25 C30 1.365(9) .
C25 C26 1.391(8) .
C23 H23 0.9300 .
C21 H21 0.9300 .
C43 H43 0.9300 .
C37 C38 1.386(8) .
C37 H37 0.9300 .
C17 C16 1.337(10) .
C17 C18 1.358(11) .
C17 H17 0.9300 .
C52 C51 1.409(10) .
C52 H52 0.9300 .
C39 C38 1.349(9) .
C39 C40 1.404(10) .
C39 H39 0.9300 .
C38 H38 0.9300 .
C35 C34 1.388(9) .
C35 H35 0.9300 .
C26 C27 1.386(8) .
C26 H26 0.9300 .
C15 C16 1.376(9) .
C15 H15 0.9300 .
C28 C29 1.335(11) .
C28 C27 1.347(11) .
C28 H28 0.9300 .
C30 C29 1.411(9) .
C30 H30 0.9300 .
C41 C40 1.380(8) .
C41 H41 0.9300 .
C32 C31 1.391(8) .
C32 H32 0.9300 .
C29 H29 0.9300 .
C27 H27 0.9300 .
C50 C51 1.305(12) .
C50 C49 1.359(13) .
C50 H50 0.9300 .
C31 H31 0.9300 .
C40 H40 0.9300 .
C19 C18 1.389(10) .
C19 H19 0.9300 .
C34 H34 0.9300 .
C9 C10 1.381(9) .
C9 H9 0.9300 .
C48 C49 1.387(10) .
C48 H48 0.9300 .
C16 H16 0.9300 .
C10 H10 0.9300 .
C51 H51 0.9300 .
C18 H18 0.9300 .
C49 H49 0.9300 .
C12 C13 1.370(11) .
C12 H12 0.9300 .
C13 H13 0.9300 .
